data_4079185
loop_
_publ_author_name
'Semproni, Scott P.'
'Margulieux, Grant W.'
'Chirik, Paul J.'

_publ_section_title
;
 Di- and Tetrametallic Hafnocene Oxamidides Prepared from CO-Induced
 N2Bond Cleavage and Thermal Rearrangement to Hafnocene Cyanide
 Derivatives
;
_journal_issue 17
_journal_name_full Organometallics
_journal_page_first 6278
_journal_paper_doi 10.1021/om3005542
_journal_volume 31
_journal_year 2012
_chemical_formula_sum 'C44 H62 Hf2 N4 O4'
_chemical_formula_weight 1067.96
_chemical_name_systematic
;
 ?
;
_space_group_IT_number 15
_symmetry_cell_setting monoclinic
_symmetry_space_group_name_Hall '-C 2yc'
_symmetry_space_group_name_H-M 'C 1 2/c 1'
_atom_sites_solution_hydrogens geom
_atom_sites_solution_primary direct
_atom_sites_solution_secondary difmap
_audit_creation_method SHELXL-97
_cell_angle_alpha 90.000
_cell_angle_beta 106.585(5)
_cell_angle_gamma 90.000
_cell_formula_units_Z 4
_cell_length_a 20.209(5)
_cell_length_b 12.339(5)
_cell_length_c 17.859(5)
_cell_measurement_reflns_used 9951
_cell_measurement_temperature 100(2)
_cell_measurement_theta_max 27.51
_cell_measurement_theta_min 2.44
_cell_volume 4268(2)
_computing_cell_refinement 'Bruker SAINT'
_computing_data_collection 'Bruker APEX2'
_computing_data_reduction 'Bruker SAINT'
_computing_molecular_graphics 'ORTEP3 (Farraguia, 1994)'
_computing_structure_refinement 'SHELXL-97 (Sheldrick, 2008)'
_computing_structure_solution 'SIR92 (Giacavazzo, 1993)'
_diffrn_ambient_temperature 100(2)
_diffrn_measured_fraction_theta_full 0.986
_diffrn_measured_fraction_theta_max 0.986
_diffrn_measurement_device_type 'Bruker APEX II CCD'
_diffrn_measurement_method 'phi and omega scans'
_diffrn_radiation_monochromator graphite
_diffrn_radiation_source 'fine-focus sealed tube'
_diffrn_radiation_type MoK\a
_diffrn_radiation_wavelength 0.71073
_diffrn_reflns_av_R_equivalents 0.0287
_diffrn_reflns_av_sigmaI/netI 0.0298
_diffrn_reflns_limit_h_max 26
_diffrn_reflns_limit_h_min -26
_diffrn_reflns_limit_k_max 16
_diffrn_reflns_limit_k_min -15
_diffrn_reflns_limit_l_max 23
_diffrn_reflns_limit_l_min -21
_diffrn_reflns_number 16648
_diffrn_reflns_theta_full 27.53
_diffrn_reflns_theta_max 27.53
_diffrn_reflns_theta_min 2.10
_exptl_absorpt_coefficient_mu 4.907
_exptl_absorpt_correction_T_max 0.7456
_exptl_absorpt_correction_T_min 0.6108
_exptl_absorpt_correction_type multi-scan
_exptl_absorpt_process_details 'SADABS V2008/1 (Bruker AXS)'
_exptl_crystal_colour colourless
_exptl_crystal_density_diffrn 1.662
_exptl_crystal_density_method 'not measured'
_exptl_crystal_description prism
_exptl_crystal_F_000 2120
_exptl_crystal_size_max 0.084
_exptl_crystal_size_mid 0.07
_exptl_crystal_size_min 0.069
_refine_diff_density_max 0.962
_refine_diff_density_min -1.855
_refine_diff_density_rms 0.161
_refine_ls_extinction_method none
_refine_ls_goodness_of_fit_ref 1.117
_refine_ls_hydrogen_treatment constr
_refine_ls_matrix_type full
_refine_ls_number_parameters 253
_refine_ls_number_reflns 4862
_refine_ls_number_restraints 0
_refine_ls_restrained_S_all 1.117
_refine_ls_R_factor_all 0.0301
_refine_ls_R_factor_gt 0.0203
_refine_ls_shift/su_max 0.002
_refine_ls_shift/su_mean 0.000
_refine_ls_structure_factor_coef Fsqd
_refine_ls_weighting_details 'calc w=1/[\s^2^(Fo^2^)+(0.0350P)^2^+0.0000P] where P=(Fo^2^+2Fc^2^)/3'
_refine_ls_weighting_scheme calc
_refine_ls_wR_factor_gt 0.0485
_refine_ls_wR_factor_ref 0.0634
_reflns_number_gt 4091
_reflns_number_total 4862
_reflns_threshold_expression >2\s(I)
_cod_data_source_file om3005542_si_003.cif
_cod_data_source_block sps60
_cod_original_sg_symbol_H-M C2/c
_cod_database_code 4079185

loop_
_symmetry_equiv_pos_as_xyz
'x, y, z'
'-x, y, -z+1/2'
'x+1/2, y+1/2, z'
'-x+1/2, y+1/2, -z+1/2'
'-x, -y, -z'
'x, -y, z-1/2'
'-x+1/2, -y+1/2, -z'
'x+1/2, -y+1/2, z-1/2'

loop_
_atom_site_label
_atom_site_type_symbol
_atom_site_fract_x
_atom_site_fract_y
_atom_site_fract_z
_atom_site_U_iso_or_equiv
_atom_site_adp_type
_atom_site_occupancy
_atom_site_symmetry_multiplicity
_atom_site_calc_flag
_atom_site_refinement_flags
C1 C 0.34331(19) -0.0720(3) 0.5160(2) 0.0193(7) Uani 1 1 d .
C2 C 0.33053(18) -0.1373(3) 0.5758(2) 0.0179(7) Uani 1 1 d .
H2 H 0.3649 -0.1735 0.6155 0.022 Uiso 1 1 calc R
C3 C 0.25873(18) -0.1401(3) 0.5672(2) 0.0168(7) Uani 1 1 d .
C4 C 0.22584(18) -0.0776(3) 0.4999(2) 0.0181(7) Uani 1 1 d .
C5 C 0.27742(18) -0.0372(3) 0.4689(2) 0.0175(7) Uani 1 1 d .
H5 H 0.2695 0.0067 0.4235 0.021 Uiso 1 1 calc R
C6 C 0.4112(2) -0.0537(3) 0.4991(3) 0.0274(9) Uani 1 1 d .
H6A H 0.4490 -0.0630 0.5472 0.041 Uiso 1 1 calc R
H6B H 0.4125 0.0199 0.4790 0.041 Uiso 1 1 calc R
H6C H 0.4164 -0.1062 0.4599 0.041 Uiso 1 1 calc R
C7 C 0.22220(19) -0.2019(3) 0.6163(2) 0.0219(8) Uani 1 1 d .
H7A H 0.2562 -0.2411 0.6575 0.033 Uiso 1 1 calc R
H7B H 0.1899 -0.2536 0.5833 0.033 Uiso 1 1 calc R
H7C H 0.1967 -0.1511 0.6400 0.033 Uiso 1 1 calc R
C8 C 0.14882(19) -0.0634(3) 0.4663(2) 0.0236(8) Uani 1 1 d .
H8A H 0.1396 -0.0061 0.4267 0.035 Uiso 1 1 calc R
H8B H 0.1286 -0.0433 0.5082 0.035 Uiso 1 1 calc R
H8C H 0.1283 -0.1315 0.4424 0.035 Uiso 1 1 calc R
C9 C 0.41950(18) 0.1266(3) 0.6729(2) 0.0226(8) Uani 1 1 d .
C10 C 0.41133(18) 0.0227(3) 0.7027(2) 0.0210(8) Uani 1 1 d .
H10 H 0.4376 -0.0398 0.6986 0.025 Uiso 1 1 calc R
C11 C 0.35772(18) 0.0264(3) 0.7398(2) 0.0196(7) Uani 1 1 d .
C12 C 0.33423(18) 0.1367(3) 0.7330(2) 0.0206(8) Uani 1 1 d .
H12 H 0.2991 0.1645 0.7535 0.025 Uiso 1 1 calc R
C13 C 0.37083(19) 0.1970(3) 0.6917(2) 0.0208(8) Uani 1 1 d .
C14 C 0.4738(2) 0.1596(4) 0.6343(3) 0.0356(10) Uani 1 1 d .
H14A H 0.4519 0.1985 0.5857 0.053 Uiso 1 1 calc R
H14B H 0.4971 0.0948 0.6226 0.053 Uiso 1 1 calc R
H14C H 0.5077 0.2069 0.6696 0.053 Uiso 1 1 calc R
C15 C 0.3334(2) -0.0624(3) 0.7824(2) 0.0277(9) Uani 1 1 d .
H15A H 0.3375 -0.1321 0.7578 0.042 Uiso 1 1 calc R
H15B H 0.2850 -0.0498 0.7801 0.042 Uiso 1 1 calc R
H15C H 0.3616 -0.0635 0.8370 0.042 Uiso 1 1 calc R
C16 C 0.3640(2) 0.3169(3) 0.6755(3) 0.0362(11) Uani 1 1 d .
H16A H 0.3159 0.3390 0.6679 0.054 Uiso 1 1 calc R
H16B H 0.3775 0.3331 0.6282 0.054 Uiso 1 1 calc R
H16C H 0.3940 0.3565 0.7198 0.054 Uiso 1 1 calc R
C17 C 0.21706(16) 0.2531(3) 0.51244(19) 0.0139(7) Uani 1 1 d .
C18 C 0.17422(17) 0.1335(3) 0.6049(2) 0.0154(7) Uani 1 1 d .
C19 C 0.07592(18) 0.1327(3) 0.6533(2) 0.0190(7) Uani 1 1 d .
C20 C 0.0454(2) 0.0232(3) 0.6188(2) 0.0264(8) Uani 1 1 d .
H20A H 0.0209 0.0323 0.5633 0.040 Uiso 1 1 calc R
H20B H 0.0131 -0.0027 0.6466 0.040 Uiso 1 1 calc R
H20C H 0.0827 -0.0296 0.6246 0.040 Uiso 1 1 calc R
C21 C 0.01746(18) 0.2146(3) 0.6471(2) 0.0246(8) Uani 1 1 d .
H21A H 0.0367 0.2822 0.6733 0.037 Uiso 1 1 calc R
H21B H -0.0158 0.1847 0.6722 0.037 Uiso 1 1 calc R
H21C H -0.0059 0.2293 0.5920 0.037 Uiso 1 1 calc R
C22 C 0.11637(19) 0.1174(3) 0.7397(2) 0.0234(8) Uani 1 1 d .
H22A H 0.1570 0.0721 0.7434 0.035 Uiso 1 1 calc R
H22B H 0.0867 0.0821 0.7673 0.035 Uiso 1 1 calc R
H22C H 0.1311 0.1882 0.7634 0.035 Uiso 1 1 calc R
N1 N 0.21789(14) 0.1753(2) 0.56195(17) 0.0149(6) Uani 1 1 d .
N2 N 0.11853(14) 0.1801(2) 0.60727(17) 0.0168(6) Uani 1 1 d .
O1 O 0.32675(11) 0.17398(19) 0.51720(14) 0.0149(5) Uani 1 1 d .
O2 O 0.20662(12) 0.04417(18) 0.63798(15) 0.0166(5) Uani 1 1 d .
Hf1 Hf 0.300028(6) 0.055123(10) 0.598770(8) 0.01252(6) Uani 1 1 d .

loop_
_atom_site_aniso_label
_atom_site_aniso_U_11
_atom_site_aniso_U_22
_atom_site_aniso_U_33
_atom_site_aniso_U_23
_atom_site_aniso_U_13
_atom_site_aniso_U_12
C1 0.0198(17) 0.0180(17) 0.0222(19) -0.0046(15) 0.0095(15) 0.0033(13)
C2 0.0194(17) 0.0141(15) 0.0199(18) 0.0009(15) 0.0048(14) 0.0043(13)
C3 0.0190(17) 0.0129(15) 0.0188(17) -0.0024(14) 0.0061(14) 0.0015(13)
C4 0.0197(17) 0.0173(16) 0.0182(18) -0.0059(15) 0.0071(14) 0.0009(13)
C5 0.0224(18) 0.0159(16) 0.0148(17) -0.0013(14) 0.0063(14) 0.0010(13)
C6 0.024(2) 0.030(2) 0.034(2) -0.0004(18) 0.0162(17) 0.0051(15)
C7 0.0242(19) 0.0173(16) 0.026(2) -0.0015(16) 0.0097(16) -0.0025(14)
C8 0.0194(18) 0.0250(19) 0.023(2) -0.0036(16) 0.0009(15) -0.0008(14)
C9 0.0132(16) 0.033(2) 0.0197(18) -0.0005(17) 0.0018(14) -0.0044(15)
C10 0.0164(17) 0.0270(18) 0.0166(18) -0.0013(16) -0.0001(14) 0.0068(14)
C11 0.0210(18) 0.0252(18) 0.0106(16) 0.0014(15) 0.0015(14) 0.0003(14)
C12 0.0178(17) 0.0255(19) 0.0173(18) -0.0063(16) 0.0031(14) 0.0030(14)
C13 0.0217(18) 0.0205(17) 0.0165(18) -0.0024(15) -0.0007(14) -0.0011(14)
C14 0.0169(19) 0.062(3) 0.027(2) 0.004(2) 0.0044(16) -0.0121(19)
C15 0.035(2) 0.030(2) 0.0171(19) 0.0045(17) 0.0062(16) -0.0008(17)
C16 0.044(3) 0.022(2) 0.035(2) -0.0023(19) -0.003(2) -0.0065(18)
C17 0.0096(15) 0.0169(16) 0.0155(17) -0.0026(14) 0.0040(13) -0.0014(12)
C18 0.0136(15) 0.0188(16) 0.0137(16) 0.0014(14) 0.0038(13) -0.0024(13)
C19 0.0153(16) 0.0246(18) 0.0194(18) 0.0012(16) 0.0088(14) 0.0000(14)
C20 0.0225(19) 0.031(2) 0.029(2) -0.0012(18) 0.0123(17) -0.0073(16)
C21 0.0149(17) 0.036(2) 0.027(2) 0.0054(18) 0.0110(15) 0.0051(15)
C22 0.0216(18) 0.030(2) 0.0211(19) 0.0007(17) 0.0103(15) 0.0021(15)
N1 0.0126(13) 0.0189(14) 0.0151(14) 0.0028(12) 0.0069(11) 0.0007(11)
N2 0.0139(14) 0.0194(14) 0.0188(15) 0.0009(13) 0.0075(11) -0.0010(11)
O1 0.0104(10) 0.0177(11) 0.0168(12) 0.0029(10) 0.0044(9) 0.0030(9)
O2 0.0176(12) 0.0150(11) 0.0187(13) 0.0023(10) 0.0077(10) 0.0018(9)
Hf1 0.01023(8) 0.01443(8) 0.01332(8) 0.00116(6) 0.00405(5) 0.00148(5)

loop_
_atom_type_symbol
_atom_type_description
_atom_type_scat_dispersion_real
_atom_type_scat_dispersion_imag
_atom_type_scat_source
C C 0.0033 0.0016 'International Tables Vol C Tables 4.2.6.8 and 6.1.1.4'
H H 0.0000 0.0000 'International Tables Vol C Tables 4.2.6.8 and 6.1.1.4'
N N 0.0061 0.0033 'International Tables Vol C Tables 4.2.6.8 and 6.1.1.4'
O O 0.0106 0.0060 'International Tables Vol C Tables 4.2.6.8 and 6.1.1.4'
Hf Hf -0.5830 6.1852 'International Tables Vol C Tables 4.2.6.8 and 6.1.1.4'

loop_
_geom_angle_atom_site_label_1
_geom_angle_atom_site_label_2
_geom_angle_atom_site_label_3
_geom_angle
_geom_angle_site_symmetry_1
_geom_angle_site_symmetry_3
C2 C1 C5 106.0(3) . .
C2 C1 C6 127.5(3) . .
C5 C1 C6 126.2(3) . .
C2 C1 Hf1 74.9(2) . .
C5 C1 Hf1 74.4(2) . .
C6 C1 Hf1 121.5(2) . .
C3 C2 C1 109.4(3) . .
C3 C2 Hf1 75.50(19) . .
C1 C2 Hf1 72.10(19) . .
C2 C3 C4 107.2(3) . .
C2 C3 C7 127.4(3) . .
C4 C3 C7 125.3(3) . .
C2 C3 Hf1 72.13(18) . .
C4 C3 Hf1 73.76(19) . .
C7 C3 Hf1 122.1(2) . .
C5 C4 C3 107.8(3) . .
C5 C4 C8 126.8(3) . .
C3 C4 C8 125.3(3) . .
C5 C4 Hf1 71.9(2) . .
C3 C4 Hf1 73.9(2) . .
C8 C4 Hf1 122.3(2) . .
C4 C5 C1 109.6(3) . .
C4 C5 Hf1 75.9(2) . .
C1 C5 Hf1 72.4(2) . .
C10 C9 C13 107.6(3) . .
C10 C9 C14 126.5(4) . .
C13 C9 C14 125.8(4) . .
C10 C9 Hf1 71.8(2) . .
C13 C9 Hf1 73.7(2) . .
C14 C9 Hf1 124.0(3) . .
C9 C10 C11 109.4(3) . .
C9 C10 Hf1 75.7(2) . .
C11 C10 Hf1 72.45(19) . .
C10 C11 C12 105.5(3) . .
C10 C11 C15 128.2(3) . .
C12 C11 C15 126.1(3) . .
C10 C11 Hf1 74.4(2) . .
C12 C11 Hf1 74.3(2) . .
C15 C11 Hf1 119.6(2) . .
C13 C12 C11 109.7(3) . .
C13 C12 Hf1 75.6(2) . .
C11 C12 Hf1 72.23(19) . .
C12 C13 C9 107.7(3) . .
C12 C13 C16 126.2(4) . .
C9 C13 C16 125.9(4) . .
C12 C13 Hf1 72.3(2) . .
C9 C13 Hf1 74.0(2) . .
C16 C13 Hf1 123.0(2) . .
O1 C17 N1 132.8(3) 7_556 .
O1 C17 C17 118.6(4) 7_556 7_556
N1 C17 C17 108.6(3) . 7_556
N2 C18 O2 133.2(3) . .
N2 C18 N1 123.0(3) . .
O2 C18 N1 103.8(3) . .
N2 C18 Hf1 173.8(2) . .
O2 C18 Hf1 51.95(16) . .
N1 C18 Hf1 51.90(16) . .
N2 C19 C21 105.1(3) . .
N2 C19 C22 112.4(3) . .
C21 C19 C22 109.3(3) . .
N2 C19 C20 110.9(3) . .
C21 C19 C20 109.7(3) . .
C22 C19 C20 109.3(3) . .
C17 N1 C18 138.1(3) . .
C17 N1 Hf1 124.5(2) . .
C18 N1 Hf1 97.3(2) . .
C18 N2 C19 120.2(3) . .
C17 O1 Hf1 117.9(2) 7_556 .
C18 O2 Hf1 99.5(2) . .
N1 Hf1 O2 59.27(10) . .
N1 Hf1 O1 70.30(9) . .
O2 Hf1 O1 129.52(8) . .
N1 Hf1 C1 128.13(12) . .
O2 Hf1 C1 129.24(11) . .
O1 Hf1 C1 80.48(11) . .
N1 Hf1 C11 119.98(11) . .
O2 Hf1 C11 82.24(11) . .
O1 Hf1 C11 128.58(10) . .
C1 Hf1 C11 111.81(12) . .
N1 Hf1 C5 96.20(11) . .
O2 Hf1 C5 108.71(11) . .
O1 Hf1 C5 73.12(10) . .
C1 Hf1 C5 33.16(12) . .
C11 Hf1 C5 141.58(12) . .
N1 Hf1 C10 140.91(12) . .
O2 Hf1 C10 115.16(11) . .
O1 Hf1 C10 104.73(11) . .
C1 Hf1 C10 86.90(12) . .
C11 Hf1 C10 33.16(12) . .
C5 Hf1 C10 120.06(12) . .
N1 Hf1 C12 89.65(11) . .
O2 Hf1 C12 75.37(11) . .
O1 Hf1 C12 107.90(11) . .
C1 Hf1 C12 140.87(12) . .
C11 Hf1 C12 33.43(11) . .
C5 Hf1 C12 174.03(11) . .
C10 Hf1 C12 53.98(12) . .
N1 Hf1 C2 142.45(11) . .
O2 Hf1 C2 105.47(10) . .
O1 Hf1 C2 113.35(11) . .
C1 Hf1 C2 33.02(12) . .
C11 Hf1 C2 87.96(12) . .
C5 Hf1 C2 53.75(11) . .
C10 Hf1 C2 76.12(12) . .
C12 Hf1 C2 121.38(12) . .
N1 Hf1 C13 88.10(11) . .
O2 Hf1 C13 102.02(11) . .
O1 Hf1 C13 77.24(11) . .
C1 Hf1 C13 126.44(12) . .
C11 Hf1 C13 54.83(12) . .
C5 Hf1 C13 146.51(12) . .
C10 Hf1 C13 53.83(12) . .
C12 Hf1 C13 32.09(12) . .
C2 Hf1 C13 129.46(11) . .
N1 Hf1 C9 116.51(11) . .
O2 Hf1 C9 128.80(11) . .
O1 Hf1 C9 75.13(10) . .
C1 Hf1 C9 94.88(12) . .
C11 Hf1 C9 54.75(12) . .
C5 Hf1 C9 122.12(12) . .
C10 Hf1 C9 32.46(12) . .
C12 Hf1 C9 53.48(12) . .
C2 Hf1 C9 99.83(12) . .
C13 Hf1 C9 32.34(12) . .
N1 Hf1 C4 88.94(11) . .
O2 Hf1 C4 78.05(10) . .
O1 Hf1 C4 99.96(11) . .
C1 Hf1 C4 54.56(12) . .
C11 Hf1 C4 128.51(12) . .
C5 Hf1 C4 32.18(12) . .
C10 Hf1 C4 129.39(12) . .
C12 Hf1 C4 149.81(12) . .
C2 Hf1 C4 53.53(11) . .
C13 Hf1 C4 176.48(11) . .
C9 Hf1 C4 149.27(12) . .

loop_
_geom_bond_atom_site_label_1
_geom_bond_atom_site_label_2
_geom_bond_distance
_geom_bond_site_symmetry_2
C1 C2 1.420(5) .
C1 C5 1.423(5) .
C1 C6 1.504(5) .
C1 Hf1 2.480(4) .
C2 C3 1.415(5) .
C2 Hf1 2.516(3) .
C3 C4 1.423(5) .
C3 C7 1.505(5) .
C3 Hf1 2.559(3) .
C4 C5 1.404(5) .
C4 C8 1.510(5) .
C4 Hf1 2.557(4) .
C5 Hf1 2.506(4) .
C9 C10 1.416(5) .
C9 C13 1.423(5) .
C9 C14 1.510(5) .
C9 Hf1 2.556(3) .
C10 C11 1.423(5) .
C10 Hf1 2.506(3) .
C11 C12 1.435(5) .
C11 C15 1.494(5) .
C11 Hf1 2.481(4) .
C12 C13 1.399(5) .
C12 Hf1 2.509(4) .
C13 C16 1.506(5) .
C13 Hf1 2.552(4) .
C17 O1 1.267(4) 7_556
C17 N1 1.302(4) .
C17 C17 1.521(6) 7_556
C18 N2 1.275(4) .
C18 O2 1.331(4) .
C18 N1 1.421(4) .
C18 Hf1 2.751(3) .
C19 N2 1.471(4) .
C19 C21 1.535(5) .
C19 C22 1.537(5) .
C19 C20 1.539(5) .
N1 Hf1 2.183(3) .
O1 C17 1.267(4) 7_556
O1 Hf1 2.239(2) .
O2 Hf1 2.197(2) .

loop_
_geom_torsion_atom_site_label_1
_geom_torsion_atom_site_label_2
_geom_torsion_atom_site_label_3
_geom_torsion_atom_site_label_4
_geom_torsion
_geom_torsion_site_symmetry_1
C5 C1 C2 C3 -1.6(4) .
C6 C1 C2 C3 -174.8(3) .
Hf1 C1 C2 C3 66.9(2) .
C5 C1 C2 Hf1 -68.5(2) .
C6 C1 C2 Hf1 118.3(4) .
C1 C2 C3 C4 1.3(4) .
Hf1 C2 C3 C4 65.9(2) .
C1 C2 C3 C7 178.2(3) .
Hf1 C2 C3 C7 -117.2(3) .
C1 C2 C3 Hf1 -64.7(2) .
C2 C3 C4 C5 -0.4(4) .
C7 C3 C4 C5 -177.4(3) .
Hf1 C3 C4 C5 64.5(2) .
C2 C3 C4 C8 176.6(3) .
C7 C3 C4 C8 -0.4(6) .
Hf1 C3 C4 C8 -118.5(3) .
C2 C3 C4 Hf1 -64.9(2) .
C7 C3 C4 Hf1 118.2(3) .
C3 C4 C5 C1 -0.6(4) .
C8 C4 C5 C1 -177.6(3) .
Hf1 C4 C5 C1 65.2(2) .
C3 C4 C5 Hf1 -65.8(2) .
C8 C4 C5 Hf1 117.3(3) .
C2 C1 C5 C4 1.4(4) .
C6 C1 C5 C4 174.7(3) .
Hf1 C1 C5 C4 -67.4(3) .
C2 C1 C5 Hf1 68.8(2) .
C6 C1 C5 Hf1 -117.9(4) .
C13 C9 C10 C11 0.3(4) .
C14 C9 C10 C11 175.5(3) .
Hf1 C9 C10 C11 -65.2(3) .
C13 C9 C10 Hf1 65.5(2) .
C14 C9 C10 Hf1 -119.3(4) .
C9 C10 C11 C12 -1.1(4) .
Hf1 C10 C11 C12 -68.4(2) .
C9 C10 C11 C15 -177.1(4) .
Hf1 C10 C11 C15 115.6(4) .
C9 C10 C11 Hf1 67.3(3) .
C10 C11 C12 C13 1.5(4) .
C15 C11 C12 C13 177.6(4) .
Hf1 C11 C12 C13 -67.0(3) .
C10 C11 C12 Hf1 68.4(2) .
C15 C11 C12 Hf1 -115.5(4) .
C11 C12 C13 C9 -1.3(4) .
Hf1 C12 C13 C9 -66.0(2) .
C11 C12 C13 C16 -176.9(3) .
Hf1 C12 C13 C16 118.4(4) .
C11 C12 C13 Hf1 64.8(2) .
C10 C9 C13 C12 0.6(4) .
C14 C9 C13 C12 -174.7(3) .
Hf1 C9 C13 C12 64.9(2) .
C10 C9 C13 C16 176.2(3) .
C14 C9 C13 C16 1.0(6) .
Hf1 C9 C13 C16 -119.5(4) .
C10 C9 C13 Hf1 -64.3(2) .
C14 C9 C13 Hf1 120.5(4) .
O1 C17 N1 C18 0.6(7) 7_556
C17 C17 N1 C18 -177.9(4) 7_556
O1 C17 N1 Hf1 176.9(3) 7_556
C17 C17 N1 Hf1 -1.6(5) 7_556
N2 C18 N1 C17 -7.4(6) .
O2 C18 N1 C17 173.6(4) .
Hf1 C18 N1 C17 176.9(5) .
N2 C18 N1 Hf1 175.7(3) .
O2 C18 N1 Hf1 -3.3(3) .
O2 C18 N2 C19 -1.0(6) .
N1 C18 N2 C19 -179.6(3) .
C21 C19 N2 C18 175.8(3) .
C22 C19 N2 C18 57.0(4) .
C20 C19 N2 C18 -65.7(4) .
N2 C18 O2 Hf1 -175.5(4) .
N1 C18 O2 Hf1 3.3(3) .
C17 N1 Hf1 O2 -175.3(3) .
C18 N1 Hf1 O2 2.27(18) .
C17 N1 Hf1 O1 2.4(3) .
C18 N1 Hf1 O1 180.0(2) .
C17 N1 Hf1 C1 -57.3(3) .
C18 N1 Hf1 C1 120.2(2) .
C17 N1 Hf1 C11 126.4(3) .
C18 N1 Hf1 C11 -56.1(2) .
C17 N1 Hf1 C5 -67.1(3) .
C18 N1 Hf1 C5 110.4(2) .
C17 N1 Hf1 C10 91.7(3) .
C18 N1 Hf1 C10 -90.8(2) .
C17 N1 Hf1 C12 111.6(3) .
C18 N1 Hf1 C12 -70.9(2) .
C17 N1 Hf1 C2 -100.6(3) .
C18 N1 Hf1 C2 77.0(3) .
C17 N1 Hf1 C13 79.6(3) .
C18 N1 Hf1 C13 -102.9(2) .
C17 N1 Hf1 C9 63.5(3) .
C18 N1 Hf1 C9 -118.9(2) .
C17 N1 Hf1 C4 -98.5(3) .
C18 N1 Hf1 C4 79.0(2) .
C18 O2 Hf1 N1 -2.44(19) .
C18 O2 Hf1 O1 -5.3(2) .
C18 O2 Hf1 C1 -118.7(2) .
C18 O2 Hf1 C11 129.4(2) .
C18 O2 Hf1 C5 -88.5(2) .
C18 O2 Hf1 C10 133.5(2) .
C18 O2 Hf1 C12 96.1(2) .
C18 O2 Hf1 C2 -144.8(2) .
C18 O2 Hf1 C13 78.0(2) .
C18 O2 Hf1 C9 98.4(2) .
C18 O2 Hf1 C4 -98.4(2) .
C17 O1 Hf1 N1 -2.9(2) 7_556
C17 O1 Hf1 O2 -0.4(3) 7_556
C17 O1 Hf1 C1 133.5(2) 7_556
C17 O1 Hf1 C11 -116.1(2) 7_556
C17 O1 Hf1 C5 100.3(2) 7_556
C17 O1 Hf1 C10 -142.3(2) 7_556
C17 O1 Hf1 C12 -85.9(2) 7_556
C17 O1 Hf1 C2 136.8(2) 7_556
C17 O1 Hf1 C13 -95.5(2) 7_556
C17 O1 Hf1 C9 -128.8(3) 7_556
C17 O1 Hf1 C4 82.3(2) 7_556
C2 C1 Hf1 N1 -129.9(2) .
C5 C1 Hf1 N1 -18.1(3) .
C6 C1 Hf1 N1 105.1(3) .
C2 C1 Hf1 O2 -51.3(3) .
C5 C1 Hf1 O2 60.5(2) .
C6 C1 Hf1 O2 -176.3(3) .
C2 C1 Hf1 O1 174.6(2) .
C5 C1 Hf1 O1 -73.7(2) .
C6 C1 Hf1 O1 49.5(3) .
C2 C1 Hf1 C11 46.7(2) .
C5 C1 Hf1 C11 158.5(2) .
C6 C1 Hf1 C11 -78.3(3) .
C2 C1 Hf1 C5 -111.8(3) .
C6 C1 Hf1 C5 123.2(4) .
C2 C1 Hf1 C10 69.1(2) .
C5 C1 Hf1 C10 -179.2(2) .
C6 C1 Hf1 C10 -56.0(3) .
C2 C1 Hf1 C12 67.8(3) .
C5 C1 Hf1 C12 179.6(2) .
C6 C1 Hf1 C12 -57.2(4) .
C5 C1 Hf1 C2 111.8(3) .
C6 C1 Hf1 C2 -125.0(4) .
C2 C1 Hf1 C13 108.3(2) .
C5 C1 Hf1 C13 -139.9(2) .
C6 C1 Hf1 C13 -16.7(4) .
C2 C1 Hf1 C9 100.5(2) .
C5 C1 Hf1 C9 -147.7(2) .
C6 C1 Hf1 C9 -24.5(3) .
C2 C1 Hf1 C4 -75.9(2) .
C5 C1 Hf1 C4 35.9(2) .
C6 C1 Hf1 C4 159.1(4) .
C10 C11 Hf1 N1 -139.1(2) .
C12 C11 Hf1 N1 -27.5(2) .
C15 C11 Hf1 N1 95.5(3) .
C10 C11 Hf1 O2 173.3(2) .
C12 C11 Hf1 O2 -75.2(2) .
C15 C11 Hf1 O2 47.9(3) .
C10 C11 Hf1 O1 -51.2(3) .
C12 C11 Hf1 O1 60.3(2) .
C15 C11 Hf1 O1 -176.7(3) .
C10 C11 Hf1 C1 44.0(2) .
C12 C11 Hf1 C1 155.6(2) .
C15 C11 Hf1 C1 -81.4(3) .
C10 C11 Hf1 C5 62.9(3) .
C12 C11 Hf1 C5 174.4(2) .
C15 C11 Hf1 C5 -62.6(4) .
C12 C11 Hf1 C10 111.5(3) .
C15 C11 Hf1 C10 -125.5(4) .
C10 C11 Hf1 C12 -111.5(3) .
C15 C11 Hf1 C12 123.0(4) .
C10 C11 Hf1 C2 67.4(2) .
C12 C11 Hf1 C2 178.9(2) .
C15 C11 Hf1 C2 -58.1(3) .
C10 C11 Hf1 C13 -76.0(2) .
C12 C11 Hf1 C13 35.5(2) .
C15 C11 Hf1 C13 158.5(3) .
C10 C11 Hf1 C9 -36.2(2) .
C12 C11 Hf1 C9 75.4(2) .
C15 C11 Hf1 C9 -161.6(3) .
C10 C11 Hf1 C4 105.4(2) .
C12 C11 Hf1 C4 -143.1(2) .
C15 C11 Hf1 C4 -20.1(4) .
C4 C5 Hf1 N1 -78.0(2) .
C1 C5 Hf1 N1 165.7(2) .
C4 C5 Hf1 O2 -18.4(2) .
C1 C5 Hf1 O2 -134.6(2) .
C4 C5 Hf1 O1 -145.2(2) .
C1 C5 Hf1 O1 98.5(2) .
C4 C5 Hf1 C1 116.2(3) .
C4 C5 Hf1 C11 83.0(3) .
C1 C5 Hf1 C11 -33.2(3) .
C4 C5 Hf1 C10 117.2(2) .
C1 C5 Hf1 C10 1.0(3) .
C4 C5 Hf1 C2 77.4(2) .
C1 C5 Hf1 C2 -38.9(2) .
C4 C5 Hf1 C13 -174.0(2) .
C1 C5 Hf1 C13 69.8(3) .
C4 C5 Hf1 C9 155.2(2) .
C1 C5 Hf1 C9 39.0(3) .
C1 C5 Hf1 C4 -116.2(3) .
C9 C10 Hf1 N1 -51.9(3) .
C11 C10 Hf1 N1 64.2(3) .
C9 C10 Hf1 O2 -123.5(2) .
C11 C10 Hf1 O2 -7.3(2) .
C9 C10 Hf1 O1 24.8(2) .
C11 C10 Hf1 O1 140.9(2) .
C9 C10 Hf1 C1 104.1(2) .
C11 C10 Hf1 C1 -139.7(2) .
C9 C10 Hf1 C11 -116.1(3) .
C9 C10 Hf1 C5 103.6(2) .
C11 C10 Hf1 C5 -140.3(2) .
C9 C10 Hf1 C12 -76.8(2) .
C11 C10 Hf1 C12 39.3(2) .
C9 C10 Hf1 C2 135.7(2) .
C11 C10 Hf1 C2 -108.1(2) .
C9 C10 Hf1 C13 -36.8(2) .
C11 C10 Hf1 C13 79.3(2) .
C11 C10 Hf1 C9 116.1(3) .
C9 C10 Hf1 C4 141.4(2) .
C11 C10 Hf1 C4 -102.5(2) .
C13 C12 Hf1 N1 -87.0(2) .
C11 C12 Hf1 N1 156.4(2) .
C13 C12 Hf1 O2 -145.2(2) .
C11 C12 Hf1 O2 98.2(2) .
C13 C12 Hf1 O1 -17.9(2) .
C11 C12 Hf1 O1 -134.5(2) .
C13 C12 Hf1 C1 79.1(3) .
C11 C12 Hf1 C1 -37.5(3) .
C13 C12 Hf1 C11 116.6(3) .
C13 C12 Hf1 C10 77.6(2) .
C11 C12 Hf1 C10 -39.0(2) .
C13 C12 Hf1 C2 115.4(2) .
C11 C12 Hf1 C2 -1.2(3) .
C11 C12 Hf1 C13 -116.6(3) .
C13 C12 Hf1 C9 37.1(2) .
C11 C12 Hf1 C9 -79.5(2) .
C13 C12 Hf1 C4 -174.3(2) .
C11 C12 Hf1 C4 69.1(3) .
C3 C2 Hf1 N1 -34.6(3) .
C1 C2 Hf1 N1 81.8(3) .
C3 C2 Hf1 O2 24.7(2) .
C1 C2 Hf1 O2 141.2(2) .
C3 C2 Hf1 O1 -122.3(2) .
C1 C2 Hf1 O1 -5.8(2) .
C3 C2 Hf1 C1 -116.4(3) .
C3 C2 Hf1 C11 106.1(2) .
C1 C2 Hf1 C11 -137.5(2) .
C3 C2 Hf1 C5 -77.4(2) .
C1 C2 Hf1 C5 39.0(2) .
C3 C2 Hf1 C10 137.4(2) .
C1 C2 Hf1 C10 -106.1(2) .
C3 C2 Hf1 C12 106.8(2) .
C1 C2 Hf1 C12 -136.8(2) .
C3 C2 Hf1 C13 145.2(2) .
C1 C2 Hf1 C13 -98.4(2) .
C3 C2 Hf1 C9 159.8(2) .
C1 C2 Hf1 C9 -83.8(2) .
C3 C2 Hf1 C4 -37.1(2) .
C1 C2 Hf1 C4 79.3(2) .
C12 C13 Hf1 N1 92.4(2) .
C9 C13 Hf1 N1 -152.5(2) .
C16 C13 Hf1 N1 -29.8(4) .
C12 C13 Hf1 O2 34.4(2) .
C9 C13 Hf1 O2 149.5(2) .
C16 C13 Hf1 O2 -87.8(4) .
C12 C13 Hf1 O1 162.6(2) .
C9 C13 Hf1 O1 -82.3(2) .
C16 C13 Hf1 O1 40.5(3) .
C12 C13 Hf1 C1 -129.6(2) .
C9 C13 Hf1 C1 -14.5(3) .
C16 C13 Hf1 C1 108.3(3) .
C12 C13 Hf1 C11 -37.1(2) .
C9 C13 Hf1 C11 78.1(2) .
C16 C13 Hf1 C11 -159.2(4) .
C12 C13 Hf1 C5 -169.3(2) .
C9 C13 Hf1 C5 -54.1(3) .
C16 C13 Hf1 C5 68.6(4) .
C12 C13 Hf1 C10 -78.2(2) .
C9 C13 Hf1 C10 37.0(2) .
C16 C13 Hf1 C10 159.7(4) .
C9 C13 Hf1 C12 115.1(3) .
C16 C13 Hf1 C12 -122.1(4) .
C12 C13 Hf1 C2 -87.5(2) .
C9 C13 Hf1 C2 27.6(3) .
C16 C13 Hf1 C2 150.3(3) .
C12 C13 Hf1 C9 -115.1(3) .
C16 C13 Hf1 C9 122.8(5) .
C10 C9 Hf1 N1 146.3(2) .
C13 C9 Hf1 N1 31.0(3) .
C14 C9 Hf1 N1 -91.5(3) .
C10 C9 Hf1 O2 75.7(2) .
C13 C9 Hf1 O2 -39.6(3) .
C14 C9 Hf1 O2 -162.1(3) .
C10 C9 Hf1 O1 -155.2(2) .
C13 C9 Hf1 O1 89.5(2) .
C14 C9 Hf1 O1 -33.0(3) .
C10 C9 Hf1 C1 -76.4(2) .
C13 C9 Hf1 C1 168.3(2) .
C14 C9 Hf1 C1 45.8(3) .
C10 C9 Hf1 C11 37.0(2) .
C13 C9 Hf1 C11 -78.3(2) .
C14 C9 Hf1 C11 159.2(4) .
C10 C9 Hf1 C5 -96.6(2) .
C13 C9 Hf1 C5 148.1(2) .
C14 C9 Hf1 C5 25.6(4) .
C13 C9 Hf1 C10 -115.3(3) .
C14 C9 Hf1 C10 122.2(4) .
C10 C9 Hf1 C12 78.5(2) .
C13 C9 Hf1 C12 -36.8(2) .
C14 C9 Hf1 C12 -159.3(4) .
C10 C9 Hf1 C2 -43.4(2) .
C13 C9 Hf1 C2 -158.7(2) .
C14 C9 Hf1 C2 78.8(3) .
C10 C9 Hf1 C13 115.3(3) .
C14 C9 Hf1 C13 -122.5(4) .
C10 C9 Hf1 C4 -70.7(3) .
C13 C9 Hf1 C4 174.0(2) .
C14 C9 Hf1 C4 51.5(5) .
C5 C4 Hf1 N1 103.4(2) .
C3 C4 Hf1 N1 -141.3(2) .
C8 C4 Hf1 N1 -19.2(3) .
C5 C4 Hf1 O2 162.2(2) .
C3 C4 Hf1 O2 -82.5(2) .
C8 C4 Hf1 O2 39.5(3) .
C5 C4 Hf1 O1 33.6(2) .
C3 C4 Hf1 O1 149.0(2) .
C8 C4 Hf1 O1 -89.0(3) .
C5 C4 Hf1 C1 -37.0(2) .
C3 C4 Hf1 C1 78.3(2) .
C8 C4 Hf1 C1 -159.7(4) .
C5 C4 Hf1 C11 -128.0(2) .
C3 C4 Hf1 C11 -12.7(3) .
C8 C4 Hf1 C11 109.4(3) .
C3 C4 Hf1 C5 115.3(3) .
C8 C4 Hf1 C5 -122.7(4) .
C5 C4 Hf1 C10 -84.9(2) .
C3 C4 Hf1 C10 30.4(3) .
C8 C4 Hf1 C10 152.4(3) .
C5 C4 Hf1 C12 -169.1(2) .
C3 C4 Hf1 C12 -53.8(3) .
C8 C4 Hf1 C12 68.2(4) .
C5 C4 Hf1 C2 -78.1(2) .
C3 C4 Hf1 C2 37.2(2) .
C8 C4 Hf1 C2 159.2(4) .
C5 C4 Hf1 C9 -44.0(3) .
C3 C4 Hf1 C9 71.3(3) .
C8 C4 Hf1 C9 -166.7(3) .
